data_2207623
loop_
_publ_author_name
'Xiang-Rong Hao'
'Zhong-Min Su'
'Ya-Hui Zhao'
'Kui-Zhan Shao'
'Yong Wang'

_publ_section_title Poly[bis(4,4'-bipyridine)(\m~3~-4,4'-dicarboxybiphenyl-3,3'-dicarboxylato)cobalt(II)]
_journal_coeditor_code RN6063
_journal_issue 12
_journal_name_full 'Acta Crystallographica Section E'
_journal_page_first m2477
_journal_page_last m2479
_journal_paper_doi 10.1107/S1600536805033842
_journal_volume 61
_journal_year 2005
_chemical_formula_iupac '[Co (C16 H8 O8) (C10 H8 N2)2]'
_chemical_formula_moiety 'C36 H24 Co N4 O8'
_chemical_formula_sum 'C36 H24 Co N4 O8'
_chemical_formula_weight 699.52
_chemical_name_systematic
;
poly[bis(4,4'-bipyridine)(\m~3~-4,4'-dicarboxy-biphenyl-3,3'-
dicarboxylato)cobalt(II)]
;
_space_group_IT_number 14
_symmetry_cell_setting monoclinic
_symmetry_space_group_name_Hall '-P 2ybc'
_symmetry_space_group_name_H-M 'P 1 21/c 1'
_atom_sites_solution_hydrogens geom
_atom_sites_solution_primary direct
_atom_sites_solution_secondary difmap
_audit_creation_method SHELXL-97
_cell_angle_alpha 90.00
_cell_angle_beta 105.925(2)
_cell_angle_gamma 90.00
_cell_formula_units_Z 4
_cell_length_a 11.9781(10)
_cell_length_b 24.094(2)
_cell_length_c 10.7056(9)
_cell_measurement_reflns_used 18156
_cell_measurement_temperature 293(2)
_cell_measurement_theta_max 28.25
_cell_measurement_theta_min 1.70
_cell_volume 2971.1(4)
_computing_cell_refinement PROCESS-AUTO
_computing_data_collection 'PROCESS-AUTO (Rigaku, 1998)'
_computing_data_reduction PROCESS-AUTO
_computing_molecular_graphics 'SHELXTL-Plus (Sheldrick, 1990)'
_computing_publication_material SHELXL97
_computing_structure_refinement 'SHELXL97 (Sheldrick, 1997)'
_computing_structure_solution 'SHELXS97 (Sheldrick, 1997)'
_diffrn_ambient_temperature 293(2)
_diffrn_detector_area_resol_mean 10.0
_diffrn_measured_fraction_theta_full 0.998
_diffrn_measured_fraction_theta_max 0.948
_diffrn_measurement_device_type 'Rigaku R-AXIS RAPID'
_diffrn_measurement_method \w
_diffrn_radiation_monochromator graphite
_diffrn_radiation_type MoK\a
_diffrn_radiation_wavelength 0.71073
_diffrn_reflns_av_R_equivalents 0.0489
_diffrn_reflns_av_sigmaI/netI 0.0876
_diffrn_reflns_limit_h_max 15
_diffrn_reflns_limit_h_min -13
_diffrn_reflns_limit_k_max 28
_diffrn_reflns_limit_k_min -31
_diffrn_reflns_limit_l_max 12
_diffrn_reflns_limit_l_min -14
_diffrn_reflns_number 18276
_diffrn_reflns_theta_full 25.00
_diffrn_reflns_theta_max 28.27
_diffrn_reflns_theta_min 1.69
_diffrn_standards_decay_% 0
_diffrn_standards_interval_time 10
_diffrn_standards_number 156
_exptl_absorpt_coefficient_mu 0.636
_exptl_absorpt_correction_T_max 0.896
_exptl_absorpt_correction_T_min 0.812
_exptl_absorpt_correction_type multi-scan
_exptl_absorpt_process_details '(ABSCOR; Higashi, 1995)'
_exptl_crystal_colour red
_exptl_crystal_density_diffrn 1.564
_exptl_crystal_density_method 'not measured'
_exptl_crystal_description block
_exptl_crystal_F_000 1436
_exptl_crystal_size_max 0.237
_exptl_crystal_size_mid 0.228
_exptl_crystal_size_min 0.112
_refine_diff_density_max 0.678
_refine_diff_density_min -0.459
_refine_ls_extinction_coef 0
_refine_ls_extinction_method none
_refine_ls_goodness_of_fit_ref 0.969
_refine_ls_hydrogen_treatment mixed
_refine_ls_matrix_type full
_refine_ls_number_parameters 450
_refine_ls_number_reflns 6985
_refine_ls_number_restraints 0
_refine_ls_restrained_S_all 0.969
_refine_ls_R_factor_all 0.0851
_refine_ls_R_factor_gt 0.0429
_refine_ls_shift/su_max 0.033
_refine_ls_shift/su_mean 0.002
_refine_ls_structure_factor_coef Fsqd
_refine_ls_weighting_details 'calc w = 1/[\s^2^(Fo^2^)+(0.0415P)^2^] where P = (Fo^2^+2Fc^2^)/3'
_refine_ls_weighting_scheme calc
_refine_ls_wR_factor_gt 0.0940
_refine_ls_wR_factor_ref 0.1005
_reflns_number_gt 3983
_reflns_number_total 6985
_reflns_threshold_expression I>2\s(I)
_cod_data_source_file rn6063.cif
_cod_data_source_block I
_cod_original_sg_symbol_H-M 'P 21/c'
_cod_database_code 2207623
_cod_database_fobs_code 2207623

loop_
_symmetry_equiv_pos_as_xyz
'x, y, z'
'-x, y+1/2, -z+1/2'
'-x, -y, -z'
'x, -y-1/2, z-1/2'

loop_
_atom_site_label
_atom_site_fract_x
_atom_site_fract_y
_atom_site_fract_z
_atom_site_U_iso_or_equiv
_atom_site_adp_type
_atom_site_calc_flag
_atom_site_refinement_flags
_atom_site_occupancy
_atom_site_type_symbol
C1 0.6125(2) 0.19844(11) 0.6864(2) 0.0287(6) Uani d . 1 C
C2 0.8172(2) 0.11508(10) 0.7403(2) 0.0276(6) Uani d . 1 C
C3 1.0674(2) 0.06958(10) 1.4222(2) 0.0243(6) Uani d . 1 C
C4 1.2062(2) 0.16976(11) 1.5589(3) 0.0336(7) Uani d . 1 C
C5 0.7061(2) 0.19548(9) 0.8121(2) 0.0240(6) Uani d . 1 C
C6 0.79263(19) 0.15477(9) 0.8382(2) 0.0222(5) Uani d . 1 C
C7 0.8712(2) 0.15271(10) 0.9599(2) 0.0266(6) Uani d . 1 C
H7 0.9268 0.1247 0.9776 0.032 Uiso calc R 1 H
C8 0.8700(2) 0.19108(9) 1.0572(2) 0.0234(6) Uani d . 1 C
C9 0.7865(2) 0.23281(10) 1.0279(2) 0.0298(6) Uani d . 1 C
H9 0.7857 0.2600 1.0892 0.036 Uiso calc R 1 H
C10 0.7051(2) 0.23412(10) 0.9089(2) 0.0278(6) Uani d . 1 C
H10 0.6481 0.2614 0.8925 0.033 Uiso calc R 1 H
C11 1.1115(2) 0.17317(10) 1.4335(2) 0.0306(6) Uani d . 1 C
C12 1.0790(2) 0.22566(10) 1.3811(3) 0.0415(7) Uani d . 1 C
H12 1.1107 0.2570 1.4285 0.050 Uiso calc R 1 H
C13 1.0008(2) 0.23216(11) 1.2603(3) 0.0388(7) Uani d . 1 C
H13 0.9797 0.2676 1.2280 0.047 Uiso calc R 1 H
C14 0.9538(2) 0.18605(10) 1.1872(2) 0.0251(6) Uani d . 1 C
C15 0.9829(2) 0.13392(10) 1.2421(2) 0.0255(6) Uani d . 1 C
H15 0.9498 0.1028 1.1950 0.031 Uiso calc R 1 H
C16 1.05929(19) 0.12651(9) 1.3645(2) 0.0228(5) Uani d . 1 C
C17 0.7604(2) 0.11457(11) 0.3844(2) 0.0372(7) Uani d . 1 C
H17 0.7840 0.1439 0.4421 0.045 Uiso calc R 1 H
C18 0.6946(2) 0.12655(11) 0.2606(3) 0.0369(7) Uani d . 1 C
H18 0.6744 0.1631 0.2370 0.044 Uiso calc R 1 H
C19 0.6583(2) 0.08453(11) 0.1713(2) 0.0302(6) Uani d . 1 C
C20 0.6922(2) 0.03163(11) 0.2143(3) 0.0419(7) Uani d . 1 C
H20 0.6708 0.0018 0.1578 0.050 Uiso calc R 1 H
C21 0.7574(2) 0.02255(11) 0.3400(3) 0.0420(7) Uani d . 1 C
H21 0.7780 -0.0138 0.3656 0.050 Uiso calc R 1 H
C22 0.4461(2) 0.14970(12) -0.1176(3) 0.0414(7) Uani d . 1 C
H22 0.3993 0.1811 -0.1349 0.050 Uiso calc R 1 H
C23 0.5153(2) 0.14227(11) 0.0077(3) 0.0385(7) Uani d . 1 C
H23 0.5146 0.1683 0.0716 0.046 Uiso calc R 1 H
C24 0.5855(2) 0.09594(11) 0.0374(2) 0.0319(6) Uani d . 1 C
C25 0.5855(2) 0.06126(12) -0.0652(3) 0.0494(8) Uani d . 1 C
H25 0.6339 0.0304 -0.0519 0.059 Uiso calc R 1 H
C26 0.5132(3) 0.07234(13) -0.1882(3) 0.0500(8) Uani d . 1 C
H26 0.5155 0.0483 -0.2555 0.060 Uiso calc R 1 H
C27 1.3868(3) 0.17705(14) 1.3172(3) 0.0538(9) Uani d . 1 C
H27 1.3988 0.2145 1.3371 0.065 Uiso calc R 1 H
C28 1.3058(2) 0.16252(12) 1.2025(3) 0.0487(8) Uani d . 1 C
H28 1.2649 0.1900 1.1476 0.058 Uiso calc R 1 H
C29 1.2859(2) 0.10762(11) 1.1700(3) 0.0340(6) Uani d . 1 C
C30 1.3455(3) 0.06864(13) 1.2593(3) 0.0530(9) Uani d . 1 C
H30 1.3319 0.0309 1.2444 0.064 Uiso calc R 1 H
C31 1.4255(3) 0.08717(15) 1.3711(3) 0.0637(10) Uani d . 1 C
H31 1.4659 0.0608 1.4296 0.076 Uiso calc R 1 H
C32 1.1135(2) 0.10930(11) 0.8187(2) 0.0329(6) Uani d . 1 C
H32 1.1020 0.1336 0.7488 0.040 Uiso calc R 1 H
C33 1.1871(2) 0.12533(11) 0.9353(3) 0.0352(7) Uani d . 1 C
H33 1.2240 0.1596 0.9424 0.042 Uiso calc R 1 H
C34 1.2069(2) 0.09048(10) 1.0434(2) 0.0299(6) Uani d . 1 C
C35 1.1520(2) 0.03925(11) 1.0235(3) 0.0344(7) Uani d . 1 C
H35 1.1642 0.0137 1.0911 0.041 Uiso calc R 1 H
C36 1.0792(2) 0.02643(10) 0.9028(2) 0.0308(6) Uani d . 1 C
H36 1.0430 -0.0081 0.8918 0.037 Uiso calc R 1 H
Co1 0.91816(3) 0.052633(13) 0.61614(3) 0.02609(11) Uani d . 1 Co
N1 0.79286(17) 0.06296(8) 0.4272(2) 0.0305(5) Uani d . 1 N
N2 0.44195(19) 0.11485(10) -0.2150(2) 0.0402(6) Uani d . 1 N
N3 1.05768(17) 0.06101(8) 0.79996(19) 0.0283(5) Uani d . 1 N
N4 1.4478(2) 0.14026(12) 1.3997(2) 0.0511(7) Uani d . 1 N
O1 0.54251(16) 0.23581(8) 0.66041(19) 0.0464(5) Uani d . 1 O
O2 0.61500(16) 0.15656(8) 0.61008(19) 0.0399(5) Uani d . 1 O
O3 0.87348(14) 0.13393(7) 0.66506(16) 0.0302(4) Uani d . 1 O
O4 0.79670(15) 0.06433(7) 0.74458(17) 0.0352(4) Uani d . 1 O
O5 1.08982(15) 0.03004(7) 1.35570(16) 0.0320(4) Uani d . 1 O
O6 1.04652(14) 0.06467(7) 1.53016(16) 0.0312(4) Uani d . 1 O
O7 1.26811(17) 0.12420(8) 1.56766(19) 0.0412(5) Uani d . 1 O
O8 1.22466(17) 0.20579(8) 1.63992(19) 0.0566(6) Uani d . 1 O
H1 1.329(3) 0.1240(15) 1.636(4) 0.099(14) Uiso d . 1 H
H2 0.554(3) 0.1566(12) 0.538(3) 0.065(10) Uiso d . 1 H

loop_
_atom_site_aniso_label
_atom_site_aniso_U_11
_atom_site_aniso_U_22
_atom_site_aniso_U_33
_atom_site_aniso_U_12
_atom_site_aniso_U_13
_atom_site_aniso_U_23
C1 0.0273(14) 0.0326(16) 0.0244(15) -0.0029(12) 0.0039(12) 0.0024(12)
C2 0.0296(14) 0.0274(15) 0.0191(14) 0.0063(11) -0.0046(11) -0.0007(11)
C3 0.0224(13) 0.0271(14) 0.0194(14) -0.0002(10) -0.0010(11) -0.0010(11)
C4 0.0381(16) 0.0329(16) 0.0233(15) -0.0029(13) -0.0024(13) 0.0037(12)
C5 0.0282(14) 0.0235(13) 0.0186(14) -0.0002(11) 0.0036(11) 0.0044(11)
C6 0.0290(14) 0.0207(13) 0.0168(13) 0.0004(10) 0.0061(11) 0.0005(10)
C7 0.0325(14) 0.0232(13) 0.0222(14) 0.0086(11) 0.0041(12) 0.0024(11)
C8 0.0302(14) 0.0209(13) 0.0158(13) 0.0005(10) 0.0011(11) -0.0005(10)
C9 0.0416(16) 0.0251(14) 0.0215(14) 0.0075(12) 0.0066(12) -0.0041(11)
C10 0.0343(15) 0.0232(14) 0.0245(15) 0.0125(11) 0.0054(12) 0.0012(11)
C11 0.0375(15) 0.0258(15) 0.0238(14) -0.0002(11) 0.0007(12) 0.0010(11)
C12 0.0556(18) 0.0262(15) 0.0290(16) -0.0071(14) -0.0116(14) -0.0038(13)
C13 0.0538(18) 0.0206(14) 0.0318(16) 0.0009(12) -0.0057(14) 0.0021(12)
C14 0.0301(14) 0.0257(14) 0.0160(14) 0.0032(11) 0.0004(11) 0.0001(10)
C15 0.0328(14) 0.0208(13) 0.0199(14) -0.0002(11) 0.0022(11) -0.0033(10)
C16 0.0280(14) 0.0222(13) 0.0165(13) 0.0042(10) 0.0030(11) 0.0011(10)
C17 0.0466(17) 0.0360(16) 0.0226(15) 0.0016(13) -0.0012(13) -0.0034(12)
C18 0.0489(17) 0.0327(15) 0.0242(15) 0.0055(13) 0.0018(13) 0.0043(12)
C19 0.0265(14) 0.0415(17) 0.0197(14) 0.0017(12) 0.0014(11) -0.0028(12)
C20 0.0489(18) 0.0351(16) 0.0302(17) 0.0079(14) -0.0088(14) -0.0109(13)
C21 0.0523(18) 0.0329(16) 0.0297(17) 0.0127(13) -0.0076(14) -0.0012(13)
C22 0.0355(16) 0.0440(18) 0.0396(19) 0.0078(13) 0.0019(14) 0.0113(15)
C23 0.0409(16) 0.0393(17) 0.0293(16) 0.0026(13) -0.0006(13) -0.0006(12)
C24 0.0276(14) 0.0393(16) 0.0250(15) 0.0010(12) 0.0010(12) 0.0008(12)
C25 0.0506(19) 0.057(2) 0.0298(17) 0.0252(16) -0.0069(14) -0.0039(15)
C26 0.0553(19) 0.060(2) 0.0253(17) 0.0119(16) -0.0044(14) -0.0063(14)
C27 0.058(2) 0.051(2) 0.045(2) -0.0122(16) 0.0008(17) -0.0138(16)
C28 0.0498(19) 0.0429(19) 0.0413(19) -0.0030(15) -0.0078(15) -0.0025(14)
C29 0.0300(15) 0.0405(17) 0.0271(15) -0.0002(13) 0.0005(12) -0.0065(13)
C30 0.062(2) 0.0466(19) 0.0342(18) 0.0103(15) -0.0144(16) -0.0101(14)
C31 0.069(2) 0.067(3) 0.037(2) 0.0188(19) -0.0146(17) -0.0081(17)
C32 0.0352(15) 0.0362(16) 0.0248(15) -0.0041(12) 0.0036(12) 0.0061(12)
C33 0.0369(16) 0.0292(15) 0.0353(17) -0.0054(12) 0.0031(13) -0.0009(12)
C34 0.0266(14) 0.0350(15) 0.0251(15) 0.0049(12) 0.0018(12) -0.0025(12)
C35 0.0410(16) 0.0365(16) 0.0227(15) -0.0029(13) 0.0034(13) 0.0038(12)
C36 0.0389(15) 0.0251(14) 0.0263(16) -0.0032(12) 0.0053(13) -0.0013(11)
Co1 0.0344(2) 0.02349(19) 0.01775(19) 0.00300(16) 0.00274(14) -0.00093(15)
N1 0.0339(12) 0.0301(13) 0.0225(12) 0.0037(10) -0.0003(10) -0.0015(10)
N2 0.0363(13) 0.0526(16) 0.0253(14) 0.0002(12) -0.0025(11) 0.0051(12)
N3 0.0300(12) 0.0329(13) 0.0205(12) -0.0001(10) 0.0046(9) -0.0005(10)
N4 0.0432(15) 0.0666(19) 0.0356(16) -0.0016(13) -0.0024(13) -0.0145(14)
O1 0.0436(12) 0.0460(12) 0.0378(12) 0.0164(10) -0.0085(9) 0.0020(10)
O2 0.0365(11) 0.0467(12) 0.0276(12) 0.0030(9) -0.0064(9) -0.0098(10)
O3 0.0391(10) 0.0313(10) 0.0201(10) 0.0032(8) 0.0078(8) -0.0003(8)
O4 0.0487(11) 0.0245(10) 0.0310(11) 0.0019(8) 0.0087(9) -0.0043(8)
O5 0.0494(11) 0.0200(9) 0.0258(11) 0.0034(8) 0.0092(9) -0.0017(8)
O6 0.0364(10) 0.0375(11) 0.0186(10) -0.0006(8) 0.0057(8) 0.0036(8)
O7 0.0362(12) 0.0481(13) 0.0299(12) 0.0053(10) -0.0067(10) -0.0016(9)
O8 0.0711(15) 0.0450(13) 0.0335(12) 0.0032(11) -0.0195(11) -0.0148(10)

loop_
_atom_type_symbol
_atom_type_description
_atom_type_scat_dispersion_real
_atom_type_scat_dispersion_imag
_atom_type_scat_source
C C 0.0033 0.0016 'International Tables Vol C Tables 4.2.6.8 and 6.1.1.4'
H H 0.0000 0.0000 'International Tables Vol C Tables 4.2.6.8 and 6.1.1.4'
Co Co 0.3494 0.9721 'International Tables Vol C Tables 4.2.6.8 and 6.1.1.4'
N N 0.0061 0.0033 'International Tables Vol C Tables 4.2.6.8 and 6.1.1.4'
O O 0.0106 0.0060 'International Tables Vol C Tables 4.2.6.8 and 6.1.1.4'

loop_
_geom_angle_atom_site_label_1
_geom_angle_atom_site_label_2
_geom_angle_atom_site_label_3
_geom_angle_site_symmetry_1
_geom_angle_site_symmetry_3
_geom_angle
_geom_angle_publ_flag
O1 C1 O2 . . 124.4(2) ?
O1 C1 C5 . . 122.9(2) ?
O2 C1 C5 . . 112.7(2) ?
O4 C2 O3 . . 121.2(2) ?
O4 C2 C6 . . 121.1(2) ?
O3 C2 C6 . . 117.0(2) ?
O6 C3 O5 . . 125.2(2) ?
O6 C3 C16 . . 117.4(2) ?
O5 C3 C16 . . 117.3(2) ?
O8 C4 O7 . . 124.3(2) ?
O8 C4 C11 . . 123.2(2) ?
O7 C4 C11 . . 112.5(2) ?
C10 C5 C6 . . 118.4(2) ?
C10 C5 C1 . . 118.6(2) ?
C6 C5 C1 . . 122.9(2) ?
C7 C6 C5 . . 119.3(2) ?
C7 C6 C2 . . 114.9(2) ?
C5 C6 C2 . . 125.6(2) ?
C6 C7 C8 . . 122.4(2) ?
C6 C7 H7 . . 118.8 ?
C8 C7 H7 . . 118.8 ?
C9 C8 C7 . . 117.6(2) ?
C9 C8 C14 . . 122.0(2) ?
C7 C8 C14 . . 120.3(2) ?
C10 C9 C8 . . 120.5(2) ?
C10 C9 H9 . . 119.7 ?
C8 C9 H9 . . 119.7 ?
C9 C10 C5 . . 121.6(2) ?
C9 C10 H10 . . 119.2 ?
C5 C10 H10 . . 119.2 ?
C16 C11 C12 . . 118.9(2) ?
C16 C11 C4 . . 123.2(2) ?
C12 C11 C4 . . 117.9(2) ?
C13 C12 C11 . . 121.5(2) ?
C13 C12 H12 . . 119.3 ?
C11 C12 H12 . . 119.3 ?
C12 C13 C14 . . 120.3(2) ?
C12 C13 H13 . . 119.9 ?
C14 C13 H13 . . 119.9 ?
C13 C14 C15 . . 118.0(2) ?
C13 C14 C8 . . 122.1(2) ?
C15 C14 C8 . . 119.9(2) ?
C14 C15 C16 . . 122.6(2) ?
C14 C15 H15 . . 118.7 ?
C16 C15 H15 . . 118.7 ?
C15 C16 C11 . . 118.6(2) ?
C15 C16 C3 . . 117.3(2) ?
C11 C16 C3 . . 123.5(2) ?
N1 C17 C18 . . 123.9(2) ?
N1 C17 H17 . . 118.0 ?
C18 C17 H17 . . 118.0 ?
C17 C18 C19 . . 120.2(2) ?
C17 C18 H18 . . 119.9 ?
C19 C18 H18 . . 119.9 ?
C20 C19 C18 . . 116.1(2) ?
C20 C19 C24 . . 122.3(2) ?
C18 C19 C24 . . 121.6(2) ?
C21 C20 C19 . . 120.7(2) ?
C21 C20 H20 . . 119.7 ?
C19 C20 H20 . . 119.7 ?
N1 C21 C20 . . 123.7(3) ?
N1 C21 H21 . . 118.2 ?
C20 C21 H21 . . 118.2 ?
N2 C22 C23 . . 124.3(3) ?
N2 C22 H22 . . 117.9 ?
C23 C22 H22 . . 117.9 ?
C24 C23 C22 . . 119.6(3) ?
C24 C23 H23 . . 120.2 ?
C22 C23 H23 . . 120.2 ?
C23 C24 C25 . . 116.0(2) ?
C23 C24 C19 . . 122.1(2) ?
C25 C24 C19 . . 121.9(2) ?
C24 C25 C26 . . 120.2(3) ?
C24 C25 H25 . . 119.9 ?
C26 C25 H25 . . 119.9 ?
N2 C26 C25 . . 123.7(3) ?
N2 C26 H26 . . 118.1 ?
C25 C26 H26 . . 118.1 ?
N4 C27 C28 . . 123.2(3) ?
N4 C27 H27 . . 118.4 ?
C28 C27 H27 . . 118.4 ?
C29 C28 C27 . . 120.0(3) ?
C29 C28 H28 . . 120.0 ?
C27 C28 H28 . . 120.0 ?
C28 C29 C30 . . 117.1(3) ?
C28 C29 C34 . . 121.6(2) ?
C30 C29 C34 . . 121.3(2) ?
C31 C30 C29 . . 118.7(3) ?
C31 C30 H30 . . 120.7 ?
C29 C30 H30 . . 120.7 ?
N4 C31 C30 . . 124.0(3) ?
N4 C31 H31 . . 118.0 ?
C30 C31 H31 . . 118.0 ?
N3 C32 C33 . . 123.7(2) ?
N3 C32 H32 . . 118.1 ?
C33 C32 H32 . . 118.1 ?
C32 C33 C34 . . 120.4(2) ?
C32 C33 H33 . . 119.8 ?
C34 C33 H33 . . 119.8 ?
C35 C34 C33 . . 116.3(2) ?
C35 C34 C29 . . 123.0(2) ?
C33 C34 C29 . . 120.7(2) ?
C36 C35 C34 . . 119.6(2) ?
C36 C35 H35 . . 120.2 ?
C34 C35 H35 . . 120.2 ?
N3 C36 C35 . . 123.8(2) ?
N3 C36 H36 . . 118.1 ?
C35 C36 H36 . . 118.1 ?
O6 Co1 O5 1_554 3_757 106.42(7) y
O6 Co1 O3 1_554 . 104.71(7) y
O5 Co1 O3 3_757 . 147.47(7) ?
O6 Co1 N1 1_554 . 88.69(7) y
O5 Co1 N1 3_757 . 101.68(7) y
O3 Co1 N1 . . 88.15(7) y
O6 Co1 N3 1_554 . 84.75(7) y
O5 Co1 N3 3_757 . 90.71(7) y
O3 Co1 N3 . . 82.94(7) y
N1 Co1 N3 . . 167.22(8) ?
O6 Co1 O4 1_554 . 161.94(7) ?
O5 Co1 O4 3_757 . 88.16(6) y
O3 Co1 O4 . . 59.55(6) y
N1 Co1 O4 . . 98.92(7) y
N3 Co1 O4 . . 84.46(7) y
C21 N1 C17 . . 115.4(2) ?
C21 N1 Co1 . . 124.92(17) ?
C17 N1 Co1 . . 118.89(17) ?
C26 N2 C22 . . 116.0(2) ?
C32 N3 C36 . . 116.2(2) ?
C32 N3 Co1 . . 116.08(16) ?
C36 N3 Co1 . . 126.75(17) ?
C27 N4 C31 . . 116.9(3) ?
C1 O2 H2 . . 112.5(19) ?
C2 O3 Co1 . . 92.28(14) ?
C2 O4 Co1 . . 86.22(15) ?
C3 O5 Co1 . 3_757 129.37(16) ?
C3 O6 Co1 . 1_556 143.49(16) ?
C4 O7 H1 . . 113(2) ?

loop_
_geom_bond_atom_site_label_1
_geom_bond_atom_site_label_2
_geom_bond_site_symmetry_2
_geom_bond_distance
_geom_bond_publ_flag
C1 O1 . 1.210(3) ?
C1 O2 . 1.304(3) ?
C1 C5 . 1.498(3) ?
C2 O4 . 1.250(3) ?
C2 O3 . 1.267(3) ?
C2 C6 . 1.507(3) ?
C3 O6 . 1.254(3) ?
C3 O5 . 1.261(3) ?
C3 C16 . 1.496(3) ?
C4 O8 . 1.204(3) ?
C4 O7 . 1.313(3) ?
C4 C11 . 1.504(3) ?
C5 C10 . 1.395(3) ?
C5 C6 . 1.399(3) ?
C6 C7 . 1.383(3) ?
C7 C8 . 1.395(3) ?
C7 H7 . 0.9300 ?
C8 C9 . 1.392(3) ?
C8 C14 . 1.481(3) ?
C9 C10 . 1.376(3) ?
C9 H9 . 0.9300 ?
C10 H10 . 0.9300 ?
C11 C16 . 1.395(3) ?
C11 C12 . 1.395(3) ?
C12 C13 . 1.381(3) ?
C12 H12 . 0.9300 ?
C13 C14 . 1.387(3) ?
C13 H13 . 0.9300 ?
C14 C15 . 1.390(3) ?
C15 C16 . 1.389(3) ?
C15 H15 . 0.9300 ?
C17 N1 . 1.345(3) ?
C17 C18 . 1.374(3) ?
C17 H17 . 0.9300 ?
C18 C19 . 1.378(3) ?
C18 H18 . 0.9300 ?
C19 C20 . 1.378(3) ?
C19 C24 . 1.485(3) ?
C20 C21 . 1.375(4) ?
C20 H20 . 0.9300 ?
C21 N1 . 1.336(3) ?
C21 H21 . 0.9300 ?
C22 N2 . 1.330(3) ?
C22 C23 . 1.381(3) ?
C22 H22 . 0.9300 ?
C23 C24 . 1.382(3) ?
C23 H23 . 0.9300 ?
C24 C25 . 1.380(4) ?
C25 C26 . 1.389(4) ?
C25 H25 . 0.9300 ?
C26 N2 . 1.314(3) ?
C26 H26 . 0.9300 ?
C27 N4 . 1.321(4) ?
C27 C28 . 1.385(4) ?
C27 H27 . 0.9300 ?
C28 C29 . 1.372(4) ?
C28 H28 . 0.9300 ?
C29 C30 . 1.390(4) ?
C29 C34 . 1.483(3) ?
C30 C31 . 1.385(4) ?
C30 H30 . 0.9300 ?
C31 N4 . 1.325(4) ?
C31 H31 . 0.9300 ?
C32 N3 . 1.329(3) ?
C32 C33 . 1.371(3) ?
C32 H32 . 0.9300 ?
C33 C34 . 1.396(3) ?
C33 H33 . 0.9300 ?
C34 C35 . 1.387(3) ?
C35 C36 . 1.381(3) ?
C35 H35 . 0.9300 ?
C36 N3 . 1.348(3) ?
C36 H36 . 0.9300 ?
Co1 O6 1_554 2.0180(17) y
Co1 O5 3_757 2.0209(16) y
Co1 O3 . 2.1333(16) y
Co1 N1 . 2.177(2) y
Co1 N3 . 2.214(2) y
Co1 O4 . 2.2769(18) y
O2 H2 . 0.91(3) ?
O5 Co1 3_757 2.0209(16) ?
O6 Co1 1_556 2.0180(17) ?
O7 H1 . 0.88(4) ?

loop_
_geom_hbond_atom_site_label_D
_geom_hbond_atom_site_label_H
_geom_hbond_atom_site_label_A
_geom_hbond_site_symmetry_A
_geom_hbond_distance_DH
_geom_hbond_distance_HA
_geom_hbond_distance_DA
_geom_hbond_angle_DHA
O7 H1 N2 1_657 0.88(4) 1.80(4) 2.672(4) 171(5)
O2 H2 N4 1_454 0.90(3) 1.71(4) 2.600(3) 166(4)

loop_
_geom_torsion_atom_site_label_1
_geom_torsion_atom_site_label_2
_geom_torsion_atom_site_label_3
_geom_torsion_atom_site_label_4
_geom_torsion_site_symmetry_1
_geom_torsion_site_symmetry_4
_geom_torsion
O1 C1 C5 C10 . . 7.0(4)
O2 C1 C5 C10 . . -172.6(2)
O1 C1 C5 C6 . . -174.8(2)
O2 C1 C5 C6 . . 5.6(3)
C10 C5 C6 C7 . . 2.6(3)
C1 C5 C6 C7 . . -175.7(2)
C10 C5 C6 C2 . . -170.9(2)
C1 C5 C6 C2 . . 10.9(4)
O4 C2 C6 C7 . . 75.3(3)
O3 C2 C6 C7 . . -95.5(3)
O4 C2 C6 C5 . . -111.0(3)
O3 C2 C6 C5 . . 78.2(3)
C5 C6 C7 C8 . . -2.2(4)
C2 C6 C7 C8 . . 171.9(2)
C6 C7 C8 C9 . . -0.5(4)
C6 C7 C8 C14 . . 178.1(2)
C7 C8 C9 C10 . . 2.9(4)
C14 C8 C9 C10 . . -175.7(2)
C8 C9 C10 C5 . . -2.6(4)
C6 C5 C10 C9 . . -0.2(4)
C1 C5 C10 C9 . . 178.1(2)
O8 C4 C11 C16 . . -154.0(3)
O7 C4 C11 C16 . . 28.0(4)
O8 C4 C11 C12 . . 29.3(4)
O7 C4 C11 C12 . . -148.6(3)
C16 C11 C12 C13 . . -3.1(4)
C4 C11 C12 C13 . . 173.7(3)
C11 C12 C13 C14 . . -0.9(4)
C12 C13 C14 C15 . . 3.4(4)
C12 C13 C14 C8 . . -179.8(2)
C9 C8 C14 C13 . . -36.5(4)
C7 C8 C14 C13 . . 144.9(3)
C9 C8 C14 C15 . . 140.2(3)
C7 C8 C14 C15 . . -38.4(3)
C13 C14 C15 C16 . . -2.0(4)
C8 C14 C15 C16 . . -178.9(2)
C14 C15 C16 C11 . . -1.9(4)
C14 C15 C16 C3 . . 169.5(2)
C12 C11 C16 C15 . . 4.4(4)
C4 C11 C16 C15 . . -172.2(2)
C12 C11 C16 C3 . . -166.4(2)
C4 C11 C16 C3 . . 17.0(4)
O6 C3 C16 C15 . . -122.6(2)
O5 C3 C16 C15 . . 54.5(3)
O6 C3 C16 C11 . . 48.4(3)
O5 C3 C16 C11 . . -134.5(2)
N1 C17 C18 C19 . . -0.5(4)
C17 C18 C19 C20 . . -0.1(4)
C17 C18 C19 C24 . . 179.0(2)
C18 C19 C20 C21 . . 0.6(4)
C24 C19 C20 C21 . . -178.5(3)
C19 C20 C21 N1 . . -0.6(5)
N2 C22 C23 C24 . . -0.3(4)
C22 C23 C24 C25 . . 3.4(4)
C22 C23 C24 C19 . . -177.5(2)
C20 C19 C24 C23 . . 154.3(3)
C18 C19 C24 C23 . . -24.8(4)
C20 C19 C24 C25 . . -26.6(4)
C18 C19 C24 C25 . . 154.3(3)
C23 C24 C25 C26 . . -3.1(4)
C19 C24 C25 C26 . . 177.8(3)
C24 C25 C26 N2 . . -0.3(5)
N4 C27 C28 C29 . . -0.1(5)
C27 C28 C29 C30 . . 3.2(4)
C27 C28 C29 C34 . . -175.0(3)
C28 C29 C30 C31 . . -3.7(5)
C34 C29 C30 C31 . . 174.6(3)
C29 C30 C31 N4 . . 1.1(5)
N3 C32 C33 C34 . . -0.3(4)
C32 C33 C34 C35 . . 2.4(4)
C32 C33 C34 C29 . . -179.7(2)
C28 C29 C34 C35 . . -156.2(3)
C30 C29 C34 C35 . . 25.7(4)
C28 C29 C34 C33 . . 26.0(4)
C30 C29 C34 C33 . . -152.2(3)
C33 C34 C35 C36 . . -2.4(4)
C29 C34 C35 C36 . . 179.7(2)
C34 C35 C36 N3 . . 0.4(4)
C20 C21 N1 C17 . . 0.0(4)
C20 C21 N1 Co1 . . -169.7(2)
C18 C17 N1 C21 . . 0.5(4)
C18 C17 N1 Co1 . . 170.9(2)
O6 Co1 N1 C21 1_554 . 85.4(2)
O5 Co1 N1 C21 3_757 . -21.1(2)
O3 Co1 N1 C21 . . -169.8(2)
N3 Co1 N1 C21 . . 144.5(3)
O4 Co1 N1 C21 . . -111.0(2)
O6 Co1 N1 C17 1_554 . -83.96(19)
O5 Co1 N1 C17 3_757 . 169.53(19)
O3 Co1 N1 C17 . . 20.80(19)
N3 Co1 N1 C17 . . -24.9(5)
O4 Co1 N1 C17 . . 79.6(2)
C25 C26 N2 C22 . . 3.4(4)
C23 C22 N2 C26 . . -3.1(4)
C33 C32 N3 C36 . . -1.8(4)
C33 C32 N3 Co1 . . 168.0(2)
C35 C36 N3 C32 . . 1.7(4)
C35 C36 N3 Co1 . . -166.73(19)
O6 Co1 N3 C32 1_554 . 61.16(18)
O5 Co1 N3 C32 3_757 . 167.58(18)
O3 Co1 N3 C32 . . -44.41(18)
N1 Co1 N3 C32 . . 1.7(5)
O4 Co1 N3 C32 . . -104.34(18)
O6 Co1 N3 C36 1_554 . -130.4(2)
O5 Co1 N3 C36 3_757 . -24.0(2)
O3 Co1 N3 C36 . . 124.1(2)
N1 Co1 N3 C36 . . 170.2(3)
O4 Co1 N3 C36 . . 64.1(2)
C28 C27 N4 C31 . . -2.6(5)
C30 C31 N4 C27 . . 2.0(5)
O4 C2 O3 Co1 . . -9.0(2)
C6 C2 O3 Co1 . . 161.79(18)
O6 Co1 O3 C2 1_554 . -165.48(13)
O5 Co1 O3 C2 3_757 . -2.7(2)
N1 Co1 O3 C2 . . 106.35(14)
N3 Co1 O3 C2 . . -82.83(14)
O4 Co1 O3 C2 . . 4.88(13)
O3 C2 O4 Co1 . . 8.4(2)
C6 C2 O4 Co1 . . -162.0(2)
O6 Co1 O4 C2 1_554 . 26.5(3)
O5 Co1 O4 C2 3_757 . 170.99(14)
O3 Co1 O4 C2 . . -4.96(13)
N1 Co1 O4 C2 . . -87.48(14)
N3 Co1 O4 C2 . . 80.10(14)
O6 C3 O5 Co1 . 3_757 8.1(4)
C16 C3 O5 Co1 . 3_757 -168.70(15)
O5 C3 O6 Co1 . 1_556 -89.1(3)
C16 C3 O6 Co1 . 1_556 87.7(3)
